data_2003784
loop_
_publ_author_name
'Barker, J.'
'Powell, H. R.'

_publ_section_title
;
 2,6-Dichlorophenylguanidinium Chloride
;
_journal_issue 8
_journal_name_full 'Acta Crystallographica Section C'
_journal_page_first 1714
_journal_page_last 1716
_journal_paper_doi 10.1107/S0108270195002150
_journal_volume 51
_journal_year 1995
_chemical_compound_source 'Associated Octel Company Ltd'
_chemical_formula_moiety 'C7 H8 Cl3 N3'
_chemical_formula_structural 'C7 H8 Cl3 N3'
_chemical_formula_sum 'C7 H8 Cl3 N3'
_chemical_formula_weight 240.52
_chemical_name_common '2,6-dichlorophenylguanidinium chloride'
_chemical_name_systematic '2,6-dichlorophenylguanidinium chloride'
_space_group_IT_number 19
_symmetry_cell_setting orthorhombic
_symmetry_space_group_name_Hall 'P 2ac 2ab'
_symmetry_space_group_name_H-M 'P 21 21 21'
_audit_creation_method CRYSTALS
_cell_angle_alpha 90.000
_cell_angle_beta 90.000
_cell_angle_gamma 90.000
_cell_formula_units_Z 4
_cell_length_a 10.3302(3)
_cell_length_b 10.6380(2)
_cell_length_c 9.7044(2)
_cell_measurement_reflns_used 16
_cell_measurement_temperature 293
_cell_measurement_theta_max 34.80
_cell_measurement_theta_min 28.74
_cell_volume 1066.44(4)
_computing_cell_refinement 'Rigaku AFC7R Software'
_computing_data_collection 'Rigaku AFC7R Software (1993)'
_computing_data_reduction 'Rigaku AFC7R Software'
_computing_molecular_graphics 'CRYSTALS (Watkin, Carruthers & Betteridge, 1985)'
_computing_publication_material CRYSTALS
_computing_structure_refinement 'CRYSTALS (Watkin, Carruthers & Betteridge, 1985)'
_computing_structure_solution 'SIR92 (Altomare, Cascarano, Giacovazzo & Guagliardi, 1993)'
_diffrn_ambient_temperature 293
_diffrn_measurement_device 'Rigaku AFC7R'
_diffrn_measurement_method \q/2\q
_diffrn_radiation_monochromator graphite
_diffrn_radiation_source 'rotating anode'
_diffrn_radiation_type CuK\a
_diffrn_radiation_wavelength 1.5418
_diffrn_reflns_av_R_equivalents 0.0411
_diffrn_reflns_limit_h_max 12
_diffrn_reflns_limit_h_min -1
_diffrn_reflns_limit_k_max 13
_diffrn_reflns_limit_k_min -1
_diffrn_reflns_limit_l_max 1e
_diffrn_reflns_limit_l_min -1
_diffrn_reflns_number 1800
_diffrn_reflns_theta_max 150
_diffrn_reflns_theta_min 5
_diffrn_standards_decay_% 0.0
_diffrn_standards_interval_count 100
_diffrn_standards_number 3
_exptl_absorpt_correction_T_max 1.000
_exptl_absorpt_correction_T_min 0.403
_exptl_absorpt_correction_type 'empirical, \y scans'
_exptl_crystal_colour colourless
_exptl_crystal_density_diffrn 1.50
_exptl_crystal_description 'irregular block'
_exptl_crystal_F_000 492.92
_exptl_crystal_size_max 0.40
_exptl_crystal_size_mid 0.25
_exptl_crystal_size_min 0.22
_refine_diff_density_max 0.58
_refine_diff_density_min -0.51
_refine_ls_abs_structure_details
;
the Flack enantiopole parameter was refined to value of 1.02(3) for the
opposite hand of the solution, and 0.02(3) for the correct hand.
;
_refine_ls_abs_structure_Flack -0.02(3)
_refine_ls_extinction_coef 205.4(69)
_refine_ls_extinction_method Larson
_refine_ls_goodness_of_fit_obs 1.0991
_refine_ls_hydrogen_treatment 'H atoms riding on attached C or N'
_refine_ls_matrix_type full
_refine_ls_number_constraints 0
_refine_ls_number_parameters 145
_refine_ls_number_reflns 1687
_refine_ls_number_restraints 0
_refine_ls_restrained_S_obs 1.0991
_refine_ls_R_factor_all 0.0417
_refine_ls_R_factor_obs 0.0405
_refine_ls_shift/esd_max 0.056
_refine_ls_structure_factor_coef F
_refine_ls_weighting_scheme 'Weighting scheme: Chebyshev'
_refine_ls_wR_factor_all 0.0432
_refine_ls_wR_factor_obs 0.0429
_reflns_number_observed 1687
_reflns_number_total 1744
_reflns_observed_criterion F>3\s(F)
_cod_data_source_file ha1140.cif
_cod_data_source_block jim2
_cod_depositor_comments
;
 Moving the _atom_type_scat_source data item into the _atom_type loop.
 All entries of the loop were assumed to have the same _atom_type_scat_source
 data item value.

 Antanas Vaitkus,
 2017-01-11

 Moving the _atom_type_scat_dispersion_real and
 _atom_type_scat_dispersion_imag data items into the _atom_type
 loop.

 Antanas Vaitkus,
 2017-01-11
;
_cod_original_cell_volume 1066.44
_cod_database_code 2003784

loop_
_symmetry_equiv_pos_as_xyz
x,y,z
x+1/2,-y+1/2,-z
-x,y+1/2,-z+1/2
-x+1/2,-y,z+1/2

loop_
_atom_site_aniso_label
_atom_site_aniso_U_11
_atom_site_aniso_U_12
_atom_site_aniso_U_13
_atom_site_aniso_U_22
_atom_site_aniso_U_23
_atom_site_aniso_U_33
Cl(1) 0.0444(4) -0.0032(3) 0.0042(4) 0.0368(3) 0.0036(3) 0.0371(5)
Cl(2) 0.0529(5) 0.0125(5) -0.0034(5) 0.0579(5) 0.0120(4) 0.0517(6)
Cl(6) 0.0561(6) -0.0077(6) -0.0292(6) 0.0784(7) 0.0134(7) 0.0841(8)
N(11) 0.054(2) -0.006(2) 0.011(2) 0.051(2) -0.006(2) 0.059(2)
N(13) 0.048(2) -0.008(1) 0.009(1) 0.036(1) -0.004(1) 0.036(1)
N(14) 0.051(2) -0.004(1) 0.009(1) 0.033(1) 0.001(1) 0.042(2)
C(1) 0.038(2) -0.001(2) 0.006(1) 0.033(1) -0.004(1) 0.031(1)
C(2) 0.043(2) 0.004(2) 0.003(1) 0.040(1) -0.001(1) 0.026(1)
C(3) 0.047(2) -0.007(2) 0.001(2) 0.044(2) -0.011(2) 0.039(2)
C(4) 0.060(2) -0.012(2) 0.007(2) 0.032(1) -0.004(2) 0.049(2)
C(5) 0.058(2) 0.004(2) -0.002(2) 0.036(1) 0.005(2) 0.048(2)
C(6) 0.046(2) 0.001(2) -0.004(2) 0.044(2) -0.001(2) 0.037(2)
C(12) 0.032(1) -0.002(1) -0.001(1) 0.037(1) -0.001(1) 0.029(1)

loop_
_atom_site_label
_atom_site_occupancy
_atom_site_fract_x
_atom_site_fract_y
_atom_site_fract_z
_atom_site_U_iso_or_equiv
_atom_site_thermal_displace_type
Cl(1) 1.0000 0.40364(8) 0.07692(7) -0.23293(8) 0.0389 Uani
Cl(2) 1.0000 0.41486(9) 0.15515(9) -0.7043(1) 0.0520 Uani
Cl(6) 1.0000 0.8276(1) 0.0082(1) -0.4028(1) 0.0665 Uani
N(11) 1.0000 0.6806(3) 0.1988(3) -0.5850(4) 0.0534 Uani
N(13) 1.0000 0.5681(3) 0.2910(2) -0.3868(3) 0.0386 Uani
N(14) 1.0000 0.6745(3) 0.4188(3) -0.5361(3) 0.0406 Uani
C(1) 1.0000 0.6171(3) 0.0734(3) -0.5533(3) 0.0334 Uani
C(2) 1.0000 0.4960(3) 0.0432(3) -0.6065(3) 0.0354 Uani
C(3) 1.0000 0.4373(4) -0.0726(3) -0.5878(4) 0.0419 Uani
C(4) 1.0000 0.5005(4) -0.1605(3) -0.5081(4) 0.0438 Uani
C(5) 1.0000 0.6198(4) -0.1360(3) -0.4531(4) 0.0458 Uani
C(6) 1.0000 0.6762(4) -0.0191(3) -0.4770(4) 0.0419 Uani
C(12) 1.0000 0.6377(3) 0.3068(3) -0.4980(3) 0.0327 Uani
H(141) 1.0000 0.6555(3) 0.4900(3) -0.5168(3) 0.0800 Uiso
H(142) 1.0000 0.7289(3) 0.4212(3) -0.5915(3) 0.0800 Uiso
H(131) 1.0000 0.5373(3) 0.2144(2) -0.3619(3) 0.0800 Uiso
H(132) 1.0000 0.5892(3) 0.3591(2) -0.3407(3) 0.0800 Uiso
H(11) 1.0000 0.7890(3) 0.1916(3) -0.5864(4) 0.0800 Uiso
H(31) 1.0000 0.3511(4) -0.0925(3) -0.6302(4) 0.0800 Uiso
H(41) 1.0000 0.4571(4) -0.2434(3) -0.4895(4) 0.0800 Uiso
H(51) 1.0000 0.6643(4) -0.2014(3) -0.3962(4) 0.0800 Uiso

loop_
_atom_type_symbol
_atom_type_scat_dispersion_real
_atom_type_scat_dispersion_imag
_atom_type_scat_source
'C   ' 0.0170 0.0090 IntTabIV
'H   ' 0.0000 0.0000 IntTabIV
'Cl  ' 0.3480 0.7020 IntTabIV
'N   ' 0.0290 0.0180 IntTabIV

loop_
_exptl_absorpt_coefficient_mu
7.644

loop_
_geom_angle_atom_site_label_1
_geom_angle_atom_site_label_2
_geom_angle_atom_site_label_3
_geom_angle
_geom_angle_publ_flag
C(1) N(11) C(12) 115.6(3) yes
C(1) N(11) H(11) 111.92 no
C(12) N(11) H(11) 110.82 no
C(12) N(13) H(131) 121.83 no
C(12) N(13) H(132) 100.29 no
H(131) N(13) H(132) 133.74 no
C(12) N(14) H(141) 136.30 no
C(12) N(14) H(142) 115.91 no
H(141) N(14) H(142) 107.79 no
N(11) C(1) C(2) 121.1(3) yes
N(11) C(1) C(6) 123.1(3) yes
C(2) C(1) C(6) 115.7(3) yes
Cl(2) C(2) C(1) 118.6(2) yes
Cl(2) C(2) C(3) 118.0(3) yes
C(1) C(2) C(3) 123.4(3) yes
C(2) C(3) C(4) 118.0(3) yes
C(2) C(3) H(31) 121.51 no
C(4) C(3) H(31) 120.44 no
C(3) C(4) C(5) 121.1(3) yes
C(3) C(4) H(41) 119.01 no
C(5) C(4) H(41) 119.93 no
C(4) C(5) C(6) 118.8(3) yes
C(4) C(5) H(51) 119.75 no
C(6) C(5) H(51) 121.42 no
Cl(6) C(6) C(1) 120.1(3) yes
Cl(6) C(6) C(5) 117.0(3) yes
C(1) C(6) C(5) 122.9(3) yes
N(11) C(12) N(13) 122.1(3) yes
N(11) C(12) N(14) 117.1(3) yes
N(13) C(12) N(14) 120.8(3) yes

loop_
_geom_bond_atom_site_label_1
_geom_bond_atom_site_label_2
_geom_bond_distance
_geom_bond_publ_flag
Cl(2) C(2) 1.738(3) yes
Cl(6) C(6) 1.746(4) yes
N(11) C(1) 1.519(4) yes
N(11) C(12) 1.493(4) yes
N(11) H(11) 1.12 no
N(13) C(12) 1.308(4) yes
N(13) H(131) 0.91 no
N(13) H(132) 0.88 no
N(14) C(12) 1.304(4) yes
N(14) H(141) 0.80 no
N(14) H(142) 0.78 no
C(1) C(2) 1.391(5) yes
C(1) C(6) 1.374(5) yes
C(2) C(3) 1.384(5) yes
C(3) C(4) 1.378(5) yes
C(3) H(31) 1.00 no
C(4) C(5) 1.369(5) yes
C(4) H(41) 1.01 no
C(5) C(6) 1.392(5) yes
C(5) H(51) 1.00 no

loop_
_cod_related_entry_id
_cod_related_entry_database
_cod_related_entry_code
1 ChemSpider 15011213
